data_7135713
loop_
_publ_author_name
'Yang, Tao'
'Fan, Zhiyuan'
'Zheng, Jingyang'
'Zhang, Meng'
'Chen, Tao'
'Zhou, Yuqing'
'Li, Changjiang'
'Jiang, Yao'
'Sun, Lin-Bing'

_publ_section_title
;
 A fluorinated zirconium metal-organic cage-based supramolecular framework
 for efficient separation of methanol-to-olefin (MTO) products.
;
_journal_issue 35
_journal_name_full 'Chemical communications (Cambridge, England)'
_journal_page_first 9001
_journal_page_last 9005
_journal_paper_doi 10.1039/d6cc00359a
_journal_volume 62
_journal_year 2026
_chemical_formula_moiety 'C48 H12 F24 O40 Zr12, 12(C5 H5), 6(Cl), 2[C4H9NO], 1[H2O]'
_chemical_formula_sum 'C116 H92 Cl6 F24 N2 O43 Zr12'
_chemical_formula_weight 3965.25
_space_group_crystal_system cubic
_space_group_IT_number 225
_space_group_name_Hall '-F 4 2 3'
_space_group_name_H-M_alt 'F m -3 m'
_atom_sites_solution_hydrogens difmap
_atom_sites_solution_primary dual
_audit_block_doi 10.5517/ccdc.csd.cc2qqfzw
_audit_creation_date 2026-03-16
_audit_creation_method
;
Olex2 1.5
(compiled 2025.07.13 svn.rb7424aed for OlexSys, GUI svn.r7314)
;
_audit_update_record
;
2026-03-20 deposited with the CCDC.	2026-04-07 downloaded from the CCDC.
;
_cell_angle_alpha 90
_cell_angle_beta 90
_cell_angle_gamma 90
_cell_formula_units_Z 8
_cell_length_a 37.167(3)
_cell_length_b 37.167(3)
_cell_length_c 37.167(3)
_cell_measurement_reflns_used 9988
_cell_measurement_temperature 193.00
_cell_measurement_theta_max 56.41
_cell_measurement_theta_min 2.93
_cell_volume 51342(7)
_computing_cell_refinement 'SAINT V8.40B (?, 2016)'
_computing_data_collection 'APEX5 V2023.9-2 (Bruker, 2023)'
_computing_data_reduction 'SAINT V8.40B (?, 2016)'
_computing_molecular_graphics 'Olex2 1.5 (Dolomanov et al., 2009)'
_computing_publication_material 'Olex2 1.5 (Dolomanov et al., 2009)'
_computing_structure_refinement 'XL  (Sheldrick, 2008)'
_computing_structure_solution 'SHELXT  (Sheldrick, 2015)'
_diffrn_ambient_temperature 193.00
_diffrn_detector_area_resol_mean 7.41
_diffrn_detector_type 'Bruker PHOTON II'
_diffrn_measured_fraction_theta_full 0.992
_diffrn_measured_fraction_theta_max 0.992
_diffrn_measurement_device 'four-circle diffractometer'
_diffrn_measurement_device_type 'Bruker APEX-II CCD'
_diffrn_measurement_method '\f and \w scans'
_diffrn_measurement_specimen_support 'nylon loop'
_diffrn_radiation_type GaK\a
_diffrn_radiation_wavelength 1.34139
_diffrn_reflns_av_R_equivalents 0.1188
_diffrn_reflns_av_unetI/netI 0.0427
_diffrn_reflns_Laue_measured_fraction_full 0.992
_diffrn_reflns_Laue_measured_fraction_max 0.992
_diffrn_reflns_limit_h_max 43
_diffrn_reflns_limit_h_min -43
_diffrn_reflns_limit_k_max 43
_diffrn_reflns_limit_k_min -43
_diffrn_reflns_limit_l_max 43
_diffrn_reflns_limit_l_min -43
_diffrn_reflns_number 126496
_diffrn_reflns_point_group_measured_fraction_full 0.992
_diffrn_reflns_point_group_measured_fraction_max 0.992
_diffrn_reflns_theta_full 52.021
_diffrn_reflns_theta_max 52.021
_diffrn_reflns_theta_min 6.796
_diffrn_source_current 2.86
_diffrn_source_power 0.19937059999999998
_diffrn_source_voltage 69.71
_diffrn_standards_number 0
_exptl_absorpt_coefficient_mu 3.302
_exptl_absorpt_correction_T_max 0.7512
_exptl_absorpt_correction_T_min 0.5769
_exptl_absorpt_correction_type none
_exptl_absorpt_process_details
;
SADABS-2016/2 (Bruker,2016/2) was used for absorption correction.
wR2(int) was 0.1446 before and 0.0907 after correction.
The Ratio of minimum to maximum transmission is 0.7680.
The \l/2 correction factor is Not present.
;
_exptl_crystal_colour colourless
_exptl_crystal_colour_primary colourless
_exptl_crystal_density_diffrn 1.026
_exptl_crystal_description block
_exptl_crystal_F_000 15552
_exptl_crystal_size_max 0.12
_exptl_crystal_size_mid 0.1
_exptl_crystal_size_min 0.08
_refine_diff_density_max 0.517
_refine_diff_density_min -0.465
_refine_diff_density_rms 0.068
_refine_ls_extinction_method none
_refine_ls_goodness_of_fit_ref 1.082
_refine_ls_hydrogen_treatment constr
_refine_ls_matrix_type full
_refine_ls_number_parameters 180
_refine_ls_number_reflns 2184
_refine_ls_number_restraints 195
_refine_ls_restrained_S_all 1.072
_refine_ls_R_factor_all 0.1604
_refine_ls_R_factor_gt 0.1382
_refine_ls_shift/su_max 0.057
_refine_ls_shift/su_mean 0.012
_refine_ls_structure_factor_coef Fsqd
_refine_ls_weighting_details 'w=1/[\s^2^(Fo^2^)+(0.0100P)^2^+1000.0000P] where P=(Fo^2^+2Fc^2^)/3'
_refine_ls_weighting_scheme calc
_refine_ls_wR_factor_gt 0.2328
_refine_ls_wR_factor_ref 0.2429
_reflns_Friedel_coverage 0.000
_reflns_number_gt 1450
_reflns_number_total 2184
_reflns_threshold_expression 'I > 2\s(I)'
_cod_data_source_file d6cc00359a2.cif
_cod_data_source_block 231222lu_lgp071623_0m
_cod_depositor_comments 'Adding full bibliography for 7135713.cif.'
_cod_original_cell_volume 51342(11)
_cod_original_sg_symbol_H-M Fm-3m
_cod_database_code 7135713
_shelx_shelxl_version_number 2019/1
_shelx_space_group_comment
;
The symmetry employed for this shelxl refinement is uniquely defined
by the following loop, which should always be used as a source of
symmetry information in preference to the above space-group names.
They are only intended as comments.
;
_shelx_estimated_absorpt_t_max 0.778
_shelx_estimated_absorpt_t_min 0.693
_olex2_refinement_description
;
1. Fixed Uiso
 At 1.2 times of:
  All C(H) groups
 At 1.5 times of:
  All O(H) groups
2. Shared sites
{O7, O5}
3. Restrained distances
 C2-C1 = C8-C5
 1.5 with sigma of 0.01
 F6-C7 = F3-C6 = F2-C4 = F1-C3
 1.4 with sigma of 0.01
 O1-C1 = O2-C1 = O4-C8 = O3-C8
 1.25 with sigma of 0.01
 O1-O2 = O4-O3
 2.2 with sigma of 0.01
 C11-C10 \\sim C11-C11_$1 \\sim C11-C10 \\sim C9-C10_$1 \\sim C9-C10
 with sigma of 0.02
 C11-C10_$1 \\sim C9-C11_$1 \\sim C10-C10_$1 \\sim C9-C11 \\sim C11_$1-C10
 with sigma of 0.02
 F1-C2 \\sim F1-C4 \\sim F2-C3 \\sim F2-C5 \\sim F3-C5 \\sim F3-C7 \\sim F6-C6
\\sim F6-C2
 with sigma of 0.02
 C7-C1 \\sim C3-C1
 with sigma of 0.02
 C8-C6 \\sim C8-C4
 with sigma of 0.02
4. Restrained planarity
 C2, F6, C7, C3, F1, F2, C4, F3, C6, C5, C1, C8
 with sigma of 0.01
 O1, C1, O2, C2
 with sigma of 0.1
 C5, O4, O3, C8
 with sigma of 0.1
5. Uiso/Uaniso restraints and constraints
All non-hydrogen atoms have similar U: within 2A with sigma of 0.01 and sigma
for terminal atoms of 0.02 within 2A
Uanis(O3) \\sim Ueq: with sigma of 0.01 and sigma for terminal atoms of 0.02
Uanis(O7) = Uanis(O5)
6. Others
 Fixed Sof: O1(0.25) C1(0.25) O7(0.083333) O5(0.083333) C2(0.25) C7(0.25)
 C6(0.25) C5(0.25) C4(0.25) C3(0.25) F6(0.25) O2(0.25) F1(0.25) F2(0.25)
 F3(0.25) O4(0.25) O3(0.25) C8(0.25) Cl7(0.125) Cl8(0.125)
7.a Riding coordinates:
 O6(H6), C9(H9), C11(H11), C10(H10)
7.b Fitted hexagon refined as free rotating group:
 C2(C7,C6,C5,C4,C3)
;
_smtbx_masks_special_details
;
A solvent mask was calculated and 837 electrons were 
found in a volume of 27748\%A^3^ in 2 voids per unit cell. 
This is consistent with the presence of 
2[C4H9NO], 1[H2O] per Unit Cell 
which account for 848 electrons 
per unit cell.
;
_smtbx_masks_void_probe_radius 1.2
_smtbx_masks_void_truncation_radius 1.2
_olex2_submission_special_instructions 'No special instructions were received'

loop_
_space_group_symop_operation_xyz
'x, y, z'
'-y, x, z'
'-x, -y, z'
'y, -x, z'
'x, -z, y'
'x, -y, -z'
'x, z, -y'
'z, y, -x'
'-x, y, -z'
'-z, y, x'
'z, x, y'
'y, z, x'
'-y, -z, x'
'z, -x, -y'
'-y, z, -x'
'-z, -x, y'
'-z, x, -y'
'y, -z, -x'
'y, x, -z'
'-y, -x, -z'
'-x, z, y'
'-x, -z, -y'
'z, -y, x'
'-z, -y, -x'
'x, y+1/2, z+1/2'
'-y, x+1/2, z+1/2'
'-x, -y+1/2, z+1/2'
'y, -x+1/2, z+1/2'
'x, -z+1/2, y+1/2'
'x, -y+1/2, -z+1/2'
'x, z+1/2, -y+1/2'
'z, y+1/2, -x+1/2'
'-x, y+1/2, -z+1/2'
'-z, y+1/2, x+1/2'
'z, x+1/2, y+1/2'
'y, z+1/2, x+1/2'
'-y, -z+1/2, x+1/2'
'z, -x+1/2, -y+1/2'
'-y, z+1/2, -x+1/2'
'-z, -x+1/2, y+1/2'
'-z, x+1/2, -y+1/2'
'y, -z+1/2, -x+1/2'
'y, x+1/2, -z+1/2'
'-y, -x+1/2, -z+1/2'
'-x, z+1/2, y+1/2'
'-x, -z+1/2, -y+1/2'
'z, -y+1/2, x+1/2'
'-z, -y+1/2, -x+1/2'
'x+1/2, y, z+1/2'
'-y+1/2, x, z+1/2'
'-x+1/2, -y, z+1/2'
'y+1/2, -x, z+1/2'
'x+1/2, -z, y+1/2'
'x+1/2, -y, -z+1/2'
'x+1/2, z, -y+1/2'
'z+1/2, y, -x+1/2'
'-x+1/2, y, -z+1/2'
'-z+1/2, y, x+1/2'
'z+1/2, x, y+1/2'
'y+1/2, z, x+1/2'
'-y+1/2, -z, x+1/2'
'z+1/2, -x, -y+1/2'
'-y+1/2, z, -x+1/2'
'-z+1/2, -x, y+1/2'
'-z+1/2, x, -y+1/2'
'y+1/2, -z, -x+1/2'
'y+1/2, x, -z+1/2'
'-y+1/2, -x, -z+1/2'
'-x+1/2, z, y+1/2'
'-x+1/2, -z, -y+1/2'
'z+1/2, -y, x+1/2'
'-z+1/2, -y, -x+1/2'
'x+1/2, y+1/2, z'
'-y+1/2, x+1/2, z'
'-x+1/2, -y+1/2, z'
'y+1/2, -x+1/2, z'
'x+1/2, -z+1/2, y'
'x+1/2, -y+1/2, -z'
'x+1/2, z+1/2, -y'
'z+1/2, y+1/2, -x'
'-x+1/2, y+1/2, -z'
'-z+1/2, y+1/2, x'
'z+1/2, x+1/2, y'
'y+1/2, z+1/2, x'
'-y+1/2, -z+1/2, x'
'z+1/2, -x+1/2, -y'
'-y+1/2, z+1/2, -x'
'-z+1/2, -x+1/2, y'
'-z+1/2, x+1/2, -y'
'y+1/2, -z+1/2, -x'
'y+1/2, x+1/2, -z'
'-y+1/2, -x+1/2, -z'
'-x+1/2, z+1/2, y'
'-x+1/2, -z+1/2, -y'
'z+1/2, -y+1/2, x'
'-z+1/2, -y+1/2, -x'
'-x, -y, -z'
'y, -x, -z'
'x, y, -z'
'-y, x, -z'
'-x, z, -y'
'-x, y, z'
'-x, -z, y'
'-z, -y, x'
'x, -y, z'
'z, -y, -x'
'-z, -x, -y'
'-y, -z, -x'
'y, z, -x'
'-z, x, y'
'y, -z, x'
'z, x, -y'
'z, -x, y'
'-y, z, x'
'-y, -x, z'
'y, x, z'
'x, -z, -y'
'x, z, y'
'-z, y, -x'
'z, y, x'
'-x, -y+1/2, -z+1/2'
'y, -x+1/2, -z+1/2'
'x, y+1/2, -z+1/2'
'-y, x+1/2, -z+1/2'
'-x, z+1/2, -y+1/2'
'-x, y+1/2, z+1/2'
'-x, -z+1/2, y+1/2'
'-z, -y+1/2, x+1/2'
'x, -y+1/2, z+1/2'
'z, -y+1/2, -x+1/2'
'-z, -x+1/2, -y+1/2'
'-y, -z+1/2, -x+1/2'
'y, z+1/2, -x+1/2'
'-z, x+1/2, y+1/2'
'y, -z+1/2, x+1/2'
'z, x+1/2, -y+1/2'
'z, -x+1/2, y+1/2'
'-y, z+1/2, x+1/2'
'-y, -x+1/2, z+1/2'
'y, x+1/2, z+1/2'
'x, -z+1/2, -y+1/2'
'x, z+1/2, y+1/2'
'-z, y+1/2, -x+1/2'
'z, y+1/2, x+1/2'
'-x+1/2, -y, -z+1/2'
'y+1/2, -x, -z+1/2'
'x+1/2, y, -z+1/2'
'-y+1/2, x, -z+1/2'
'-x+1/2, z, -y+1/2'
'-x+1/2, y, z+1/2'
'-x+1/2, -z, y+1/2'
'-z+1/2, -y, x+1/2'
'x+1/2, -y, z+1/2'
'z+1/2, -y, -x+1/2'
'-z+1/2, -x, -y+1/2'
'-y+1/2, -z, -x+1/2'
'y+1/2, z, -x+1/2'
'-z+1/2, x, y+1/2'
'y+1/2, -z, x+1/2'
'z+1/2, x, -y+1/2'
'z+1/2, -x, y+1/2'
'-y+1/2, z, x+1/2'
'-y+1/2, -x, z+1/2'
'y+1/2, x, z+1/2'
'x+1/2, -z, -y+1/2'
'x+1/2, z, y+1/2'
'-z+1/2, y, -x+1/2'
'z+1/2, y, x+1/2'
'-x+1/2, -y+1/2, -z'
'y+1/2, -x+1/2, -z'
'x+1/2, y+1/2, -z'
'-y+1/2, x+1/2, -z'
'-x+1/2, z+1/2, -y'
'-x+1/2, y+1/2, z'
'-x+1/2, -z+1/2, y'
'-z+1/2, -y+1/2, x'
'x+1/2, -y+1/2, z'
'z+1/2, -y+1/2, -x'
'-z+1/2, -x+1/2, -y'
'-y+1/2, -z+1/2, -x'
'y+1/2, z+1/2, -x'
'-z+1/2, x+1/2, y'
'y+1/2, -z+1/2, x'
'z+1/2, x+1/2, -y'
'z+1/2, -x+1/2, y'
'-y+1/2, z+1/2, x'
'-y+1/2, -x+1/2, z'
'y+1/2, x+1/2, z'
'x+1/2, -z+1/2, -y'
'x+1/2, z+1/2, y'
'-z+1/2, y+1/2, -x'
'z+1/2, y+1/2, x'

loop_
_atom_site_label
_atom_site_type_symbol
_atom_site_fract_x
_atom_site_fract_y
_atom_site_fract_z
_atom_site_U_iso_or_equiv
_atom_site_adp_type
_atom_site_occupancy
_atom_site_site_symmetry_order
_atom_site_calc_flag
_atom_site_refinement_flags_posn
_atom_site_refinement_flags_adp
_atom_site_refinement_flags_occupancy
_atom_site_disorder_assembly
_atom_site_disorder_group
Zr1 Zr 0.11182(3) 0.38818(3) 0.17531(4) 0.1640(9) Uani 1 2 d S T P A .
O6 O 0.0784(3) 0.3631(2) 0.1369(2) 0.172(4) Uani 1 2 d S T P A .
H6 H 0.057539 0.369676 0.130324 0.258 Uiso 1 2 d R U P . .
O1 O 0.1583(8) 0.396(3) 0.207(2) 0.159(9) Uani 0.25 1 d D U P A -1
C1 C 0.1915(6) 0.3961(9) 0.2008(7) 0.164(7) Uani 0.25 1 d D U P A -1
C9 C 0.0885(4) 0.4115(4) 0.2347(5) 0.244(7) Uani 1 2 d DS TU P A .
H9 H 0.098595 0.401405 0.255855 0.293 Uiso 1 2 d R U P . .
C11 C 0.0792(3) 0.4472(3) 0.1870(4) 0.236(6) Uani 1 1 d D U . . .
H11 H 0.081279 0.466357 0.170203 0.283 Uiso 1 1 d R U . . .
C10 C 0.1017(3) 0.4411(3) 0.2160(4) 0.238(6) Uani 1 1 d D U . . .
H10 H 0.122355 0.454777 0.222153 0.285 Uiso 1 1 d R U . A .
O7 O 0.1443(3) 0.3557(3) 0.1443(3) 0.151(4) Uani 0.5 6 d S TU P A 2
O5 O 0.1443(3) 0.3557(3) 0.1443(3) 0.151(4) Uani 0.5 6 d S TU P A 1
C2 C 0.2222(4) 0.3953(4) 0.2267(5) 0.174(6) Uani 0.25 1 d DG U P A -1
C7 C 0.2189(4) 0.4102(3) 0.2609(5) 0.181(6) Uani 0.25 1 d DG U P A -1
C6 C 0.2478(4) 0.4091(4) 0.2846(5) 0.184(6) Uani 0.25 1 d DG U P A -1
C5 C 0.2799(4) 0.3931(5) 0.2742(5) 0.177(6) Uani 0.25 1 d DG U P A -1
C4 C 0.2832(4) 0.3782(4) 0.2401(5) 0.178(6) Uani 0.25 1 d DG U P A -1
C3 C 0.2543(5) 0.3793(3) 0.2163(5) 0.176(6) Uani 0.25 1 d DG U P A -1
F6 F 0.1870(4) 0.4263(5) 0.2718(6) 0.186(9) Uani 0.25 1 d D U P A -1
O2 O 0.2048(18) 0.395(3) 0.1699(10) 0.156(12) Uani 0.25 1 d D U P A -1
F1 F 0.2581(6) 0.3643(5) 0.1824(6) 0.208(10) Uani 0.25 1 d D U P A -1
F2 F 0.3148(5) 0.3620(6) 0.2287(7) 0.221(10) Uani 0.25 1 d D U P A -1
F3 F 0.2440(6) 0.4242(6) 0.3185(5) 0.208(10) Uani 0.25 1 d D U P A -1
O4 O 0.3012(16) 0.392(3) 0.3323(9) 0.162(12) Uani 0.25 1 d D U P A -1
O3 O 0.3429(9) 0.389(3) 0.2903(17) 0.157(12) Uani 0.25 1 d D U P A -1
C8 C 0.3108(6) 0.3920(9) 0.3000(7) 0.169(8) Uani 0.25 1 d D U P A -1
Cl7 Cl 0.000000 0.3796(3) 0.1204(3) 0.189(5) Uani 0.5 4 d S TU P B 2
Cl8 Cl 0.000000 0.3492(4) 0.1508(4) 0.211(5) Uani 0.5 4 d S TU P C 1

loop_
_atom_site_aniso_label
_atom_site_aniso_U_11
_atom_site_aniso_U_22
_atom_site_aniso_U_33
_atom_site_aniso_U_23
_atom_site_aniso_U_13
_atom_site_aniso_U_12
Zr1 0.1675(11) 0.1675(11) 0.1570(15) -0.0126(8) 0.0126(8) -0.0002(11)
O6 0.185(10) 0.165(6) 0.165(6) -0.015(7) 0.024(5) -0.024(5)
O1 0.115(15) 0.179(16) 0.184(19) -0.029(18) -0.061(15) 0.034(15)
C1 0.123(12) 0.179(13) 0.189(16) -0.027(15) -0.052(12) 0.036(13)
C9 0.227(10) 0.227(10) 0.277(18) -0.041(9) 0.041(9) -0.011(13)
C11 0.228(13) 0.201(10) 0.279(17) -0.033(10) 0.058(10) 0.002(10)
C10 0.217(11) 0.214(10) 0.281(17) -0.047(9) 0.044(9) -0.016(10)
O7 0.151(4) 0.151(4) 0.151(4) -0.014(5) 0.014(5) -0.014(5)
O5 0.151(4) 0.151(4) 0.151(4) -0.014(5) 0.014(5) -0.014(5)
C2 0.132(11) 0.193(11) 0.195(14) -0.032(12) -0.049(10) 0.031(11)
C7 0.137(11) 0.211(12) 0.194(14) -0.026(12) -0.053(10) 0.029(11)
C6 0.143(11) 0.212(12) 0.197(14) -0.021(12) -0.046(10) 0.027(11)
C5 0.145(11) 0.192(11) 0.194(13) -0.020(12) -0.044(10) 0.028(11)
C4 0.139(11) 0.200(11) 0.195(14) -0.026(12) -0.046(10) 0.033(11)
C3 0.131(11) 0.199(11) 0.198(14) -0.033(12) -0.044(10) 0.036(11)
F6 0.116(14) 0.250(19) 0.192(19) -0.041(16) -0.082(13) 0.037(14)
O2 0.11(2) 0.16(2) 0.19(2) -0.03(2) -0.046(19) 0.034(19)
F1 0.125(15) 0.251(19) 0.25(2) -0.056(17) -0.045(15) 0.076(15)
F2 0.167(17) 0.27(2) 0.22(2) -0.032(18) -0.075(16) 0.043(17)
F3 0.159(17) 0.267(19) 0.20(2) -0.013(17) -0.059(16) 0.034(16)
O4 0.15(2) 0.16(2) 0.18(2) -0.03(2) -0.04(2) 0.01(2)
O3 0.144(16) 0.161(17) 0.165(18) -0.012(14) -0.033(14) -0.004(15)
C8 0.148(13) 0.174(13) 0.184(15) -0.026(14) -0.039(12) 0.013(13)
Cl7 0.165(9) 0.201(7) 0.201(7) -0.026(9) 0.000 0.000
Cl8 0.178(9) 0.227(8) 0.227(8) -0.028(9) 0.000 0.000

loop_
_atom_type_symbol
_atom_type_description
_atom_type_scat_dispersion_real
_atom_type_scat_dispersion_imag
_atom_type_scat_source
C C 0.0137 0.0067 'International Tables Vol C Tables 4.2.6.8 and 6.1.1.4'
H H 0.0000 0.0000 'International Tables Vol C Tables 4.2.6.8 and 6.1.1.4'
Cl Cl 0.3281 0.5435 'International Tables Vol C Tables 4.2.6.8 and 6.1.1.4'
F F 0.0583 0.0400 'International Tables Vol C Tables 4.2.6.8 and 6.1.1.4'
N N 0.0253 0.0136 'International Tables Vol C Tables 4.2.6.8 and 6.1.1.4'
O O 0.0389 0.0241 'International Tables Vol C Tables 4.2.6.8 and 6.1.1.4'
Zr Zr -0.3750 1.7612 'International Tables Vol C Tables 4.2.6.8 and 6.1.1.4'

loop_
_geom_angle_atom_site_label_1
_geom_angle_atom_site_label_2
_geom_angle_atom_site_label_3
_geom_angle
_geom_angle_site_symmetry_1
_geom_angle_site_symmetry_3
_geom_angle_publ_flag
Zr1 Zr1 Zr1 60.0 85 38 ?
O6 Zr1 Zr1 86.4(3) 38 85 ?
O6 Zr1 Zr1 37.7(2) . 85 ?
O6 Zr1 Zr1 37.7(2) 38 38 ?
O6 Zr1 Zr1 86.4(3) . 38 ?
O6 Zr1 O6 93.5(5) . 38 ?
O6 Zr1 C9 122.8(3) . . ?
O6 Zr1 C9 122.8(3) 38 . ?
O6 Zr1 C11 102.5(4) 38 187 ?
O6 Zr1 C11 79.5(4) . 187 ?
O6 Zr1 C11 79.5(4) 38 . ?
O6 Zr1 C11 102.5(4) . . ?
O6 Zr1 C10 131.7(4) . . ?
O6 Zr1 C10 90.7(4) . 187 ?
O6 Zr1 C10 90.7(4) 38 . ?
O6 Zr1 C10 131.7(4) 38 187 ?
O1 Zr1 Zr1 79.0(16) . 38 ?
O1 Zr1 Zr1 119(2) . 85 ?
O1 Zr1 O6 86(2) . 38 ?
O1 Zr1 O6 157(3) . . ?
O1 Zr1 C9 75.6(19) . . ?
O1 Zr1 C11 100(3) . . ?
O1 Zr1 C11 123(2) . 187 ?
O1 Zr1 C10 106.9(18) . 187 ?
O1 Zr1 C10 71(3) . . ?
C9 Zr1 Zr1 149.43(8) . 85 ?
C9 Zr1 Zr1 149.43(8) . 38 ?
C9 Zr1 C11 52.5(4) . . ?
C9 Zr1 C11 52.5(4) . 187 ?
C11 Zr1 Zr1 136.9(3) . 85 ?
C11 Zr1 Zr1 136.9(3) 187 38 ?
C11 Zr1 Zr1 117.2(3) . 38 ?
C11 Zr1 Zr1 117.2(3) 187 85 ?
C11 Zr1 C11 31.7(4) . 187 ?
C10 Zr1 Zr1 168.6(3) 187 38 ?
C10 Zr1 Zr1 122.2(2) 187 85 ?
C10 Zr1 Zr1 122.2(2) . 38 ?
C10 Zr1 Zr1 168.6(3) . 85 ?
C10 Zr1 C9 32.1(3) 187 . ?
C10 Zr1 C9 32.1(3) . . ?
C10 Zr1 C11 31.7(3) . . ?
C10 Zr1 C11 31.7(3) 187 187 ?
C10 Zr1 C11 52.7(3) . 187 ?
C10 Zr1 C11 52.7(3) 187 . ?
C10 Zr1 C10 53.2(5) . 187 ?
O7 Zr1 Zr1 35.9(2) . 85 ?
O7 Zr1 Zr1 35.9(2) . 38 ?
O7 Zr1 O6 73.0(4) . 38 ?
O7 Zr1 O6 73.0(4) . . ?
O7 Zr1 C9 153.1(6) . . ?
O7 Zr1 C11 151.7(5) . . ?
O7 Zr1 C11 151.7(5) . 187 ?
O7 Zr1 C10 152.2(3) . 187 ?
O7 Zr1 C10 152.2(3) . . ?
O5 Zr1 Zr1 35.9(2) . 38 ?
O5 Zr1 Zr1 35.9(2) . 85 ?
O5 Zr1 O6 73.0(4) . . ?
O5 Zr1 O6 73.0(4) . 38 ?
O5 Zr1 O1 85(2) . . ?
O5 Zr1 C9 153.1(6) . . ?
O5 Zr1 C11 151.7(5) . . ?
O5 Zr1 C11 151.7(5) . 187 ?
O5 Zr1 C10 152.2(3) . . ?
O5 Zr1 C10 152.2(3) . 187 ?
Zr1 O6 Zr1 104.6(5) 85 . ?
Zr1 O6 H6 127.3 . . ?
Zr1 O6 H6 127.3 85 . ?
C1 O1 Zr1 136(5) . . ?
O1 C1 C2 130(3) . . ?
O1 C1 O2 123.1(14) . . ?
O2 C1 C2 107(3) . . ?
Zr1 C9 H9 116.8 . . ?
C10 C9 Zr1 73.3(11) 187 . ?
C10 C9 Zr1 73.3(11) . . ?
C10 C9 H9 126.0 . . ?
C10 C9 H9 126.0 187 . ?
C10 C9 C10 107.9(8) 187 . ?
Zr1 C11 H11 119.8 . . ?
C11 C11 Zr1 74.15(17) 187 . ?
C11 C11 H11 126.0 187 . ?
C10 C11 Zr1 72.8(10) . . ?
C10 C11 C11 108.1(4) . 187 ?
C10 C11 H11 125.9 . . ?
Zr1 C10 H10 116.3 . . ?
C9 C10 Zr1 74.6(11) . . ?
C9 C10 H10 126.0 . . ?
C11 C10 Zr1 75.5(10) . . ?
C11 C10 C9 107.9(6) . . ?
C11 C10 H10 126.2 . . ?
Zr1 O7 Zr1 108.1(5) 85 38 ?
Zr1 O7 Zr1 108.2(5) 85 . ?
Zr1 O7 Zr1 108.1(5) 38 . ?
Zr1 O5 Zr1 108.2(5) 85 . ?
Zr1 O5 Zr1 108.1(5) 85 38 ?
Zr1 O5 Zr1 108.1(5) 38 . ?
C7 C2 C1 120.9(8) . . ?
C7 C2 C3 120.0 . . ?
C3 C2 C1 119.1(8) . . ?
C6 C7 C2 120.0 . . ?
F6 C7 C2 121.0(7) . . ?
F6 C7 C6 119.0(7) . . ?
C7 C6 C5 120.0 . . ?
F3 C6 C7 119.1(8) . . ?
F3 C6 C5 120.9(8) . . ?
C6 C5 C8 119.6(8) . . ?
C4 C5 C6 120.0 . . ?
C4 C5 C8 120.4(8) . . ?
C5 C4 C3 120.0 . . ?
F2 C4 C5 121.8(8) . . ?
F2 C4 C3 118.2(8) . . ?
C4 C3 C2 120.0 . . ?
F1 C3 C2 120.8(7) . . ?
F1 C3 C4 119.2(7) . . ?
O4 C8 C5 113(3) . . ?
O3 C8 C5 123(3) . . ?
O3 C8 O4 123.3(14) . . ?

loop_
_geom_bond_atom_site_label_1
_geom_bond_atom_site_label_2
_geom_bond_distance
_geom_bond_site_symmetry_2
_geom_bond_publ_flag
Zr1 Zr1 3.337(3) 38 ?
Zr1 Zr1 3.337(3) 85 ?
Zr1 O6 2.109(7) . ?
Zr1 O6 2.109(7) 38 ?
Zr1 O1 2.10(6) . ?
Zr1 C9 2.53(2) . ?
Zr1 C11 2.543(15) . ?
Zr1 C11 2.543(15) 187 ?
Zr1 C10 2.509(15) . ?
Zr1 C10 2.509(15) 187 ?
Zr1 O7 2.060(6) . ?
Zr1 O5 2.060(6) . ?
O6 H6 0.8491 . ?
O1 C1 1.250(10) . ?
C1 C2 1.494(10) . ?
C1 O2 1.252(10) . ?
C9 H9 0.9501 . ?
C9 C10 1.390(11) . ?
C9 C10 1.390(11) 187 ?
C11 C11 1.389(14) 187 ?
C11 H11 0.9494 . ?
C11 C10 1.381(13) . ?
C10 H10 0.9499 . ?
C2 C7 1.3900 . ?
C2 C3 1.3900 . ?
C7 C6 1.3900 . ?
C7 F6 1.387(8) . ?
C6 C5 1.3900 . ?
C6 F3 1.386(8) . ?
C5 C4 1.3900 . ?
C5 C8 1.496(10) . ?
C4 C3 1.3900 . ?
C4 F2 1.385(8) . ?
C3 F1 1.384(8) . ?
O4 C8 1.252(10) . ?
O3 C8 1.249(10) . ?

loop_
_geom_torsion_atom_site_label_1
_geom_torsion_atom_site_label_2
_geom_torsion_atom_site_label_3
_geom_torsion_atom_site_label_4
_geom_torsion
_geom_torsion_site_symmetry_1
_geom_torsion_site_symmetry_2
_geom_torsion_site_symmetry_3
_geom_torsion_site_symmetry_4
_geom_torsion_publ_flag
Zr1 O1 C1 C2 -167(5) . . . . ?
Zr1 O1 C1 O2 10(6) . . . . ?
Zr1 C9 C10 C11 68.8(14) . . . . ?
Zr1 C11 C10 C9 -68.2(15) . . . . ?
O1 C1 C2 C7 -29(6) . . . . ?
O1 C1 C2 C3 151(6) . . . . ?
C1 C2 C7 C6 180.0(3) . . . . ?
C1 C2 C7 F6 0.0(3) . . . . ?
C1 C2 C3 C4 -180.0(3) . . . . ?
C1 C2 C3 F1 0.1(4) . . . . ?
C11 C11 C10 Zr1 66.3(4) 187 . . . ?
C11 C11 C10 C9 -1.9(18) 187 . . . ?
C10 C9 C10 Zr1 -65.7(17) 187 . . . ?
C10 C9 C10 C11 3(3) 187 . . . ?
C2 C7 C6 C5 0.0 . . . . ?
C2 C7 C6 F3 179.9(3) . . . . ?
C7 C2 C3 C4 0.0 . . . . ?
C7 C2 C3 F1 -179.9(3) . . . . ?
C7 C6 C5 C4 0.0 . . . . ?
C7 C6 C5 C8 -180.0(4) . . . . ?
C6 C5 C4 C3 0.0 . . . . ?
C6 C5 C4 F2 179.9(4) . . . . ?
C6 C5 C8 O4 27(5) . . . . ?
C6 C5 C8 O3 -157(5) . . . . ?
C5 C4 C3 C2 0.0 . . . . ?
C5 C4 C3 F1 179.9(3) . . . . ?
C4 C5 C8 O4 -153(5) . . . . ?
C4 C5 C8 O3 23(5) . . . . ?
C3 C2 C7 C6 0.0 . . . . ?
C3 C2 C7 F6 -179.99(9) . . . . ?
F6 C7 C6 C5 179.99(9) . . . . ?
F6 C7 C6 F3 -0.2(4) . . . . ?
O2 C1 C2 C7 154(5) . . . . ?
O2 C1 C2 C3 -26(5) . . . . ?
F2 C4 C3 C2 -179.9(4) . . . . ?
F2 C4 C3 F1 0.0(5) . . . . ?
F3 C6 C5 C4 -179.9(3) . . . . ?
F3 C6 C5 C8 0.2(4) . . . . ?
C8 C5 C4 C3 180.0(4) . . . . ?
C8 C5 C4 F2 -0.1(4) . . . . ?

loop_
_smtbx_masks_void_nr
_smtbx_masks_void_average_x
_smtbx_masks_void_average_y
_smtbx_masks_void_average_z
_smtbx_masks_void_volume
_smtbx_masks_void_count_electrons
_smtbx_masks_void_content
1 -0.823 -0.319 -0.661 25947.8 837.1 '16 C4H9NO,8 H2O'
2 0.250 0.250 0.250 224.6 0.0 ?
3 0.250 0.250 0.750 224.6 0.0 ?
4 0.250 0.750 0.250 224.6 0.0 ?
5 0.250 0.750 0.750 224.6 0.0 ?
6 0.750 0.250 0.250 224.6 0.0 ?
7 0.750 0.250 0.750 224.6 0.0 ?
8 0.750 0.750 0.250 224.6 0.0 ?
9 0.750 0.750 0.750 224.6 0.0 ?
